data_2229515
loop_
_publ_author_name
'Fun, Hoong-Kun'
'Kaewmanee, Narissara'
'Chanawanno, Kullapa'
'Chantrapromma, Suchada'

_publ_section_title
;
 (<i>E</i>)-2-[4-(Diethylamino)styryl]-1-methylpyridinium
 benzenesulfonate monohydrate
;
_journal_coeditor_code SJ5101
_journal_issue 3
_journal_name_full 'Acta Crystallographica Section E'
_journal_page_first o593
_journal_page_last o594
_journal_paper_doi 10.1107/S1600536811004156
_journal_volume 67
_journal_year 2011
_chemical_formula_iupac 'C18 H23 N2 +, C6 H5 O3 S -, H2 O'
_chemical_formula_moiety 'C18 H23 N2 +, C6 H5 O3 S -, H2 O'
_chemical_formula_sum 'C24 H30 N2 O4 S'
_chemical_formula_weight 442.57
_chemical_melting_point_gt 566
_chemical_melting_point_lt 468
_chemical_name_systematic
;
(<i>E</i>)-2-[4-(Diethylamino)styryl]-1-methylpyridinium benzenesulfonate
monohydrate
;
_space_group_IT_number 14
_symmetry_cell_setting monoclinic
_symmetry_space_group_name_Hall '-P 2ybc'
_symmetry_space_group_name_H-M 'P 1 21/c 1'
_atom_sites_solution_hydrogens geom
_atom_sites_solution_primary direct
_atom_sites_solution_secondary difmap
_audit_creation_method SHELXL-97
_cell_angle_alpha 90.00
_cell_angle_beta 100.7150(10)
_cell_angle_gamma 90.00
_cell_formula_units_Z 4
_cell_length_a 9.9393(5)
_cell_length_b 17.9047(9)
_cell_length_c 13.2532(7)
_cell_measurement_reflns_used 6105
_cell_measurement_temperature 297
_cell_measurement_theta_max 29.00
_cell_measurement_theta_min 1.93
_cell_volume 2317.4(2)
_computing_cell_refinement 'SAINT (Bruker, 2009)'
_computing_data_collection 'APEX2 (Bruker, 2009)'
_computing_data_reduction 'SAINT (Bruker, 2009)'
_computing_molecular_graphics 'SHELXTL (Sheldrick, 2008)'
_computing_publication_material
;
SHELXTL (Sheldrick, 2008) and PLATON (Spek, 2009)
;
_computing_structure_refinement 'SHELXTL (Sheldrick, 2008)'
_computing_structure_solution 'SHELXTL (Sheldrick, 2008)'
_diffrn_ambient_temperature 297
_diffrn_measured_fraction_theta_full 0.990
_diffrn_measured_fraction_theta_max 0.990
_diffrn_measurement_device_type
;
Bruker SMART APEXII CCD area-detector.
;
_diffrn_measurement_method '\f and \w'
_diffrn_radiation_monochromator graphite
_diffrn_radiation_source 'sealed tube'
_diffrn_radiation_type MoK\a
_diffrn_radiation_wavelength 0.71073
_diffrn_reflns_av_R_equivalents 0.0302
_diffrn_reflns_av_sigmaI/netI 0.0291
_diffrn_reflns_limit_h_max 13
_diffrn_reflns_limit_h_min -13
_diffrn_reflns_limit_k_max 24
_diffrn_reflns_limit_k_min -24
_diffrn_reflns_limit_l_max 18
_diffrn_reflns_limit_l_min -17
_diffrn_reflns_number 23078
_diffrn_reflns_theta_full 29.00
_diffrn_reflns_theta_max 29.00
_diffrn_reflns_theta_min 1.93
_diffrn_standards_number 0
_exptl_absorpt_coefficient_mu 0.172
_exptl_absorpt_correction_T_max 0.9551
_exptl_absorpt_correction_T_min 0.9236
_exptl_absorpt_correction_type multi-scan
_exptl_absorpt_process_details '(SADABS; Bruker, 2009)'
_exptl_crystal_colour Orange
_exptl_crystal_density_diffrn 1.268
_exptl_crystal_density_method 'not measured'
_exptl_crystal_description Block
_exptl_crystal_F_000 944
_exptl_crystal_size_max 0.47
_exptl_crystal_size_mid 0.28
_exptl_crystal_size_min 0.27
_refine_diff_density_max 0.365
_refine_diff_density_min -0.341
_refine_ls_extinction_method none
_refine_ls_goodness_of_fit_ref 1.043
_refine_ls_hydrogen_treatment constr
_refine_ls_matrix_type full
_refine_ls_number_parameters 293
_refine_ls_number_reflns 6105
_refine_ls_number_restraints 0
_refine_ls_restrained_S_all 1.043
_refine_ls_R_factor_all 0.0930
_refine_ls_R_factor_gt 0.0569
_refine_ls_shift/su_max 0.001
_refine_ls_shift/su_mean 0.001
_refine_ls_structure_factor_coef Fsqd
_refine_ls_weighting_details 'calc w=1/[\s^2^(Fo^2^)+(0.0718P)^2^+0.6034P] where P=(Fo^2^+2Fc^2^)/3'
_refine_ls_weighting_scheme calc
_refine_ls_wR_factor_gt 0.1492
_refine_ls_wR_factor_ref 0.1729
_reflns_number_gt 3770
_reflns_number_total 6105
_reflns_threshold_expression I>2\s(I)
_cod_data_source_file sj5101.cif
_cod_data_source_block I
_cod_original_sg_symbol_H-M 'P 21/c'
_cod_database_code 2229515
_cod_database_fobs_code 2229515

loop_
_symmetry_equiv_pos_as_xyz
'x, y, z'
'-x, y+1/2, -z+1/2'
'-x, -y, -z'
'x, -y-1/2, z-1/2'

loop_
_atom_site_type_symbol
_atom_site_label
_atom_site_fract_x
_atom_site_fract_y
_atom_site_fract_z
_atom_site_U_iso_or_equiv
_atom_site_adp_type
_atom_site_calc_flag
_atom_site_refinement_flags
_atom_site_occupancy
_atom_site_disorder_assembly
_atom_site_disorder_group
N N1 0.37923(17) 0.19719(9) 0.60635(12) 0.0544(4) Uani d . 1 . .
N N2 0.5404(2) -0.11253(14) 0.11672(19) 0.0943(7) Uani d . 1 . .
C C1 0.3917(3) 0.24752(13) 0.68435(19) 0.0749(7) Uani d . 1 . .
H H1A 0.3134 0.2636 0.7070 0.090 Uiso calc R 1 . .
C C2 0.5133(3) 0.27431(15) 0.7291(2) 0.0861(8) Uani d . 1 . .
H H2A 0.5193 0.3085 0.7826 0.103 Uiso calc R 1 . .
C C3 0.6310(3) 0.25112(14) 0.69564(19) 0.0779(7) Uani d . 1 . .
H H3A 0.7163 0.2697 0.7260 0.093 Uiso calc R 1 . .
C C4 0.6188(2) 0.20033(12) 0.61701(16) 0.0601(5) Uani d . 1 . .
H H4A 0.6970 0.1843 0.5943 0.072 Uiso calc R 1 . .
C C5 0.49121(19) 0.17222(10) 0.57031(14) 0.0466(4) Uani d . 1 . .
C C6 0.47237(18) 0.12106(10) 0.48520(14) 0.0478(4) Uani d . 1 . .
H H6A 0.3837 0.1055 0.4583 0.057 Uiso calc R 1 . .
C C7 0.57404(18) 0.09435(10) 0.44222(14) 0.0470(4) Uani d . 1 . .
H H7A 0.6621 0.1100 0.4708 0.056 Uiso calc R 1 . .
C C8 0.56174(17) 0.04385(9) 0.35634(14) 0.0447(4) Uani d . 1 . .
C C9 0.67804(19) 0.02127(12) 0.31950(16) 0.0602(5) Uani d . 1 A .
H H9A 0.7627 0.0407 0.3498 0.072 Uiso calc R 1 . .
C C10 0.6720(2) -0.02858(13) 0.24028(17) 0.0677(6) Uani d . 1 . .
H H10A 0.7524 -0.0421 0.2185 0.081 Uiso calc R 1 A .
C C11 0.5480(2) -0.05947(12) 0.19157(16) 0.0602(5) Uani d . 1 A .
C C12 0.4306(2) -0.03423(12) 0.22563(17) 0.0630(5) Uani d . 1 . .
H H12A 0.3453 -0.0516 0.1932 0.076 Uiso calc R 1 A .
C C13 0.43791(19) 0.01503(11) 0.30494(16) 0.0568(5) Uani d . 1 A .
H H13A 0.3574 0.0298 0.3253 0.068 Uiso calc R 1 . .
C C14 0.4085(3) -0.14535(16) 0.0674(2) 0.0988(10) Uani d . 1 A .
H H14A 0.4247 -0.1945 0.0412 0.119 Uiso calc R 1 . .
H H14B 0.3509 -0.1514 0.1184 0.119 Uiso calc R 1 . .
C C15 0.3368(4) -0.09968(19) -0.0164(3) 0.1244(12) Uani d . 1 . .
H H15A 0.2533 -0.1241 -0.0475 0.187 Uiso calc R 1 A .
H H15B 0.3938 -0.0929 -0.0667 0.187 Uiso calc R 1 . .
H H15C 0.3159 -0.0519 0.0098 0.187 Uiso calc R 1 . .
C C16A 0.6609(5) -0.1534(2) 0.0964(3) 0.0785(14) Uani d P 0.738(9) A 1
H H16A 0.6350 -0.2045 0.0777 0.094 Uiso calc PR 0.738(9) A 1
H H16B 0.7302 -0.1546 0.1585 0.094 Uiso calc PR 0.738(9) A 1
C C17A 0.7198(5) -0.1177(2) 0.0113(4) 0.0975(17) Uani d P 0.738(9) A 1
H H17A 0.7939 -0.1477 -0.0033 0.146 Uiso calc PR 0.738(9) A 1
H H17B 0.7530 -0.0687 0.0321 0.146 Uiso calc PR 0.738(9) A 1
H H17C 0.6499 -0.1140 -0.0492 0.146 Uiso calc PR 0.738(9) A 1
C C16B 0.6536(13) -0.1042(7) 0.0426(10) 0.080(4) Uiso d P 0.262(9) A 2
H H16C 0.6142 -0.1116 -0.0293 0.096 Uiso calc PR 0.262(9) A 2
H H16D 0.7013 -0.0567 0.0518 0.096 Uiso calc PR 0.262(9) A 2
C C17B 0.7432(15) -0.1684(7) 0.0869(10) 0.090(4) Uiso d P 0.262(9) A 2
H H17D 0.8044 -0.1811 0.0414 0.135 Uiso calc PR 0.262(9) A 2
H H17E 0.6870 -0.2108 0.0949 0.135 Uiso calc PR 0.262(9) A 2
H H17F 0.7953 -0.1544 0.1526 0.135 Uiso calc PR 0.262(9) A 2
S S1 0.04707(5) 0.15726(4) 0.24744(4) 0.0654(2) Uani d . 1 . .
O O1 0.0265(2) 0.18007(11) 0.14137(14) 0.0980(6) Uani d . 1 . .
O O2 -0.0623(2) 0.18000(11) 0.29822(16) 0.0985(6) Uani d . 1 . .
O O3 0.18028(17) 0.17776(11) 0.30344(15) 0.0916(6) Uani d . 1 . .
C C19 0.0540(2) 0.02197(16) 0.3415(2) 0.0776(7) Uani d . 1 . .
H H19A 0.0560 0.0495 0.4013 0.093 Uiso calc R 1 . .
C C20 0.0584(3) -0.0546(2) 0.3458(3) 0.1078(11) Uani d . 1 . .
H H20A 0.0638 -0.0787 0.4085 0.129 Uiso calc R 1 . .
C C21 0.0549(3) -0.0958(2) 0.2577(5) 0.1239(16) Uani d . 1 . .
H H21A 0.0578 -0.1477 0.2608 0.149 Uiso calc R 1 . .
C C22 0.0472(3) -0.0597(2) 0.1643(3) 0.1092(11) Uani d . 1 . .
H H22A 0.0446 -0.0874 0.1047 0.131 Uiso calc R 1 . .
C C23 0.0431(2) 0.01794(17) 0.1597(2) 0.0815(7) Uani d . 1 . .
H H23A 0.0381 0.0423 0.0972 0.098 Uiso calc R 1 . .
C C24 0.04664(18) 0.05846(14) 0.24854(17) 0.0618(5) Uani d . 1 . .
C C18 0.2404(2) 0.17099(14) 0.56214(19) 0.0718(6) Uani d . 1 . .
H H18A 0.2365 0.1176 0.5682 0.108 Uiso calc R 1 . .
H H18B 0.2185 0.1848 0.4910 0.108 Uiso calc R 1 . .
H H18C 0.1757 0.1934 0.5984 0.108 Uiso calc R 1 . .
O O1W 0.8847(2) 0.20924(15) 0.49628(17) 0.1225(8) Uani d . 1 . .
H H1W1 0.9246 0.2080 0.4349 0.147 Uiso d R 1 . .
H H2W1 0.9407 0.2522 0.5417 0.147 Uiso d R 1 . .

loop_
_atom_site_aniso_label
_atom_site_aniso_U_11
_atom_site_aniso_U_22
_atom_site_aniso_U_33
_atom_site_aniso_U_12
_atom_site_aniso_U_13
_atom_site_aniso_U_23
N1 0.0629(10) 0.0548(9) 0.0489(9) 0.0076(7) 0.0193(8) 0.0020(7)
N2 0.0730(13) 0.1111(17) 0.0977(17) 0.0068(12) 0.0129(12) -0.0540(14)
C1 0.1001(19) 0.0667(14) 0.0643(14) 0.0145(13) 0.0324(14) -0.0063(12)
C2 0.126(2) 0.0707(15) 0.0626(15) -0.0013(16) 0.0201(16) -0.0207(13)
C3 0.0946(18) 0.0713(15) 0.0622(14) -0.0176(13) 0.0001(13) -0.0076(12)
C4 0.0608(12) 0.0635(12) 0.0542(12) -0.0035(9) 0.0060(9) -0.0027(10)
C5 0.0511(10) 0.0446(9) 0.0452(10) 0.0039(7) 0.0121(8) 0.0037(8)
C6 0.0438(9) 0.0507(10) 0.0494(10) -0.0008(7) 0.0096(8) -0.0008(8)
C7 0.0417(9) 0.0503(10) 0.0479(10) 0.0036(7) 0.0053(7) 0.0022(8)
C8 0.0415(9) 0.0446(9) 0.0478(10) 0.0047(7) 0.0082(7) 0.0028(8)
C9 0.0391(9) 0.0771(13) 0.0641(13) 0.0035(9) 0.0083(9) -0.0135(11)
C10 0.0471(11) 0.0884(15) 0.0693(14) 0.0122(10) 0.0149(10) -0.0182(12)
C11 0.0587(12) 0.0614(12) 0.0602(12) 0.0083(9) 0.0099(10) -0.0118(10)
C12 0.0474(11) 0.0695(13) 0.0704(14) -0.0030(9) 0.0066(9) -0.0172(11)
C13 0.0429(10) 0.0630(12) 0.0660(13) 0.0021(8) 0.0139(9) -0.0100(10)
C14 0.116(2) 0.0828(18) 0.088(2) 0.0180(16) -0.0052(17) -0.0326(16)
C15 0.157(3) 0.102(2) 0.104(3) 0.030(2) -0.003(2) -0.008(2)
C16A 0.083(3) 0.065(2) 0.091(3) 0.0100(17) 0.027(2) -0.0236(19)
C17A 0.106(3) 0.096(3) 0.100(3) -0.007(2) 0.042(3) -0.022(2)
S1 0.0521(3) 0.0842(4) 0.0600(4) -0.0066(3) 0.0107(2) 0.0051(3)
O1 0.1207(16) 0.1058(14) 0.0630(11) 0.0042(12) 0.0051(10) 0.0237(10)
O2 0.0845(13) 0.1046(14) 0.1157(16) 0.0043(10) 0.0427(12) -0.0098(12)
O3 0.0688(11) 0.1090(14) 0.0908(13) -0.0309(10) -0.0008(9) 0.0101(11)
C19 0.0459(11) 0.1011(19) 0.0840(17) -0.0052(11) 0.0073(11) 0.0224(15)
C20 0.0568(16) 0.111(3) 0.151(3) -0.0014(16) 0.0091(18) 0.052(2)
C21 0.0538(16) 0.085(2) 0.229(5) 0.0030(14) 0.016(2) 0.023(3)
C22 0.0698(18) 0.098(2) 0.161(3) 0.0011(16) 0.022(2) -0.028(2)
C23 0.0588(14) 0.100(2) 0.0860(18) -0.0017(13) 0.0138(12) -0.0064(15)
C24 0.0338(9) 0.0847(15) 0.0659(13) -0.0028(9) 0.0066(8) 0.0094(12)
C18 0.0523(12) 0.0903(17) 0.0775(16) 0.0081(11) 0.0242(11) 0.0007(13)
O1W 0.1150(17) 0.157(2) 0.1059(16) -0.0526(15) 0.0468(13) -0.0250(15)

loop_
_atom_type_symbol
_atom_type_description
_atom_type_scat_dispersion_real
_atom_type_scat_dispersion_imag
_atom_type_scat_source
C C 0.0033 0.0016 'International Tables Vol C Tables 4.2.6.8 and 6.1.1.4'
H H 0.0000 0.0000 'International Tables Vol C Tables 4.2.6.8 and 6.1.1.4'
N N 0.0061 0.0033 'International Tables Vol C Tables 4.2.6.8 and 6.1.1.4'
O O 0.0106 0.0060 'International Tables Vol C Tables 4.2.6.8 and 6.1.1.4'
S S 0.1246 0.1234 'International Tables Vol C Tables 4.2.6.8 and 6.1.1.4'

loop_
_geom_angle_atom_site_label_1
_geom_angle_atom_site_label_2
_geom_angle_atom_site_label_3
_geom_angle_site_symmetry_1
_geom_angle_site_symmetry_3
_geom_angle
_geom_angle_publ_flag
C1 N1 C5 . . 121.22(19) ?
C1 N1 C18 . . 117.38(19) ?
C5 N1 C18 . . 121.40(17) ?
C11 N2 C16A . . 122.8(2) ?
C11 N2 C14 . . 121.6(2) ?
C16A N2 C14 . . 114.1(2) ?
C11 N2 C16B . . 115.0(5) ?
C14 N2 C16B . . 115.2(5) ?
C2 C1 N1 . . 121.5(2) ?
C2 C1 H1A . . 119.2 ?
N1 C1 H1A . . 119.2 ?
C1 C2 C3 . . 119.9(2) ?
C1 C2 H2A . . 120.0 ?
C3 C2 H2A . . 120.0 ?
C4 C3 C2 . . 118.7(2) ?
C4 C3 H3A . . 120.7 ?
C2 C3 H3A . . 120.7 ?
C3 C4 C5 . . 121.3(2) ?
C3 C4 H4A . . 119.3 ?
C5 C4 H4A . . 119.3 ?
N1 C5 C4 . . 117.31(17) ?
N1 C5 C6 . . 119.16(17) ?
C4 C5 C6 . . 123.50(17) ?
C7 C6 C5 . . 124.29(17) ?
C7 C6 H6A . . 117.9 ?
C5 C6 H6A . . 117.9 ?
C6 C7 C8 . . 126.94(17) ?
C6 C7 H7A . . 116.5 ?
C8 C7 H7A . . 116.5 ?
C13 C8 C9 . . 115.87(17) ?
C13 C8 C7 . . 123.87(16) ?
C9 C8 C7 . . 120.26(16) ?
C10 C9 C8 . . 122.39(18) ?
C10 C9 H9A . . 118.8 ?
C8 C9 H9A . . 118.8 ?
C9 C10 C11 . . 121.40(18) ?
C9 C10 H10A . . 119.3 ?
C11 C10 H10A . . 119.3 ?
N2 C11 C10 . . 122.44(19) ?
N2 C11 C12 . . 121.4(2) ?
C10 C11 C12 . . 116.11(19) ?
C13 C12 C11 . . 121.91(19) ?
C13 C12 H12A . . 119.0 ?
C11 C12 H12A . . 119.0 ?
C12 C13 C8 . . 122.21(17) ?
C12 C13 H13A . . 118.9 ?
C8 C13 H13A . . 118.9 ?
C15 C14 N2 . . 112.6(3) ?
C15 C14 H14A . . 109.1 ?
N2 C14 H14A . . 109.1 ?
C15 C14 H14B . . 109.1 ?
N2 C14 H14B . . 109.1 ?
H14A C14 H14B . . 107.8 ?
C14 C15 H15A . . 109.5 ?
C14 C15 H15B . . 109.5 ?
H15A C15 H15B . . 109.5 ?
C14 C15 H15C . . 109.5 ?
H15A C15 H15C . . 109.5 ?
H15B C15 H15C . . 109.5 ?
N2 C16A C17A . . 111.7(4) ?
N2 C16A H16A . . 109.3 ?
C17A C16A H16A . . 109.3 ?
N2 C16A H16B . . 109.3 ?
C17A C16A H16B . . 109.3 ?
H16A C16A H16B . . 108.0 ?
C17B C16B N2 . . 96.9(10) ?
C17B C16B H16C . . 112.4 ?
N2 C16B H16C . . 112.4 ?
C17B C16B H16D . . 112.4 ?
N2 C16B H16D . . 112.4 ?
H16C C16B H16D . . 109.9 ?
C16B C17B H17D . . 109.5 ?
C16B C17B H17E . . 109.5 ?
H17D C17B H17E . . 109.5 ?
C16B C17B H17F . . 109.5 ?
H17D C17B H17F . . 109.5 ?
H17E C17B H17F . . 109.5 ?
O2 S1 O3 . . 112.89(13) ?
O2 S1 O1 . . 113.17(13) ?
O3 S1 O1 . . 112.36(12) ?
O2 S1 C24 . . 106.01(11) ?
O3 S1 C24 . . 104.71(11) ?
O1 S1 C24 . . 106.92(12) ?
C20 C19 C24 . . 120.3(3) ?
C20 C19 H19A . . 119.9 ?
C24 C19 H19A . . 119.9 ?
C19 C20 C21 . . 120.3(3) ?
C19 C20 H20A . . 119.8 ?
C21 C20 H20A . . 119.8 ?
C20 C21 C22 . . 119.7(4) ?
C20 C21 H21A . . 120.1 ?
C22 C21 H21A . . 120.1 ?
C21 C22 C23 . . 120.1(4) ?
C21 C22 H22A . . 119.9 ?
C23 C22 H22A . . 119.9 ?
C24 C23 C22 . . 119.5(3) ?
C24 C23 H23A . . 120.2 ?
C22 C23 H23A . . 120.2 ?
C23 C24 C19 . . 120.0(3) ?
C23 C24 S1 . . 121.29(19) ?
C19 C24 S1 . . 118.6(2) ?
N1 C18 H18A . . 109.5 ?
N1 C18 H18B . . 109.5 ?
H18A C18 H18B . . 109.5 ?
N1 C18 H18C . . 109.5 ?
H18A C18 H18C . . 109.5 ?
H18B C18 H18C . . 109.5 ?
H1W1 O1W H2W1 . . 103.8 ?

loop_
_geom_bond_atom_site_label_1
_geom_bond_atom_site_label_2
_geom_bond_site_symmetry_2
_geom_bond_distance
_geom_bond_publ_flag
N1 C1 . 1.360(3) ?
N1 C5 . 1.365(2) ?
N1 C18 . 1.472(3) ?
N2 C11 . 1.365(3) ?
N2 C16A . 1.471(4) ?
N2 C14 . 1.474(4) ?
N2 C16B . 1.632(14) ?
C1 C2 . 1.333(4) ?
C1 H1A . 0.9300 ?
C2 C3 . 1.389(4) ?
C2 H2A . 0.9300 ?
C3 C4 . 1.371(3) ?
C3 H3A . 0.9300 ?
C4 C5 . 1.397(3) ?
C4 H4A . 0.9300 ?
C5 C6 . 1.438(3) ?
C6 C7 . 1.337(2) ?
C6 H6A . 0.9300 ?
C7 C8 . 1.441(2) ?
C7 H7A . 0.9300 ?
C8 C13 . 1.390(3) ?
C8 C9 . 1.396(2) ?
C9 C10 . 1.371(3) ?
C9 H9A . 0.9300 ?
C10 C11 . 1.396(3) ?
C10 H10A . 0.9300 ?
C11 C12 . 1.401(3) ?
C12 C13 . 1.364(3) ?
C12 H12A . 0.9300 ?
C13 H13A . 0.9300 ?
C14 C15 . 1.454(4) ?
C14 H14A . 0.9700 ?
C14 H14B . 0.9700 ?
C15 H15A . 0.9600 ?
C15 H15B . 0.9600 ?
C15 H15C . 0.9600 ?
C16A C17A . 1.506(7) ?
C16A H16A . 0.9700 ?
C16A H16B . 0.9700 ?
C17A H17A . 0.9600 ?
C17A H17B . 0.9600 ?
C17A H17C . 0.9600 ?
C16B C17B . 1.51(2) ?
C16B H16C . 0.9700 ?
C16B H16D . 0.9700 ?
C17B H17D . 0.9600 ?
C17B H17E . 0.9600 ?
C17B H17F . 0.9600 ?
S1 O2 . 1.4395(18) ?
S1 O3 . 1.4398(17) ?
S1 O1 . 1.4414(18) ?
S1 C24 . 1.769(2) ?
C19 C20 . 1.372(4) ?
C19 C24 . 1.384(3) ?
C19 H19A . 0.9300 ?
C20 C21 . 1.376(5) ?
C20 H20A . 0.9300 ?
C21 C22 . 1.385(5) ?
C21 H21A . 0.9300 ?
C22 C23 . 1.391(4) ?
C22 H22A . 0.9300 ?
C23 C24 . 1.377(3) ?
C23 H23A . 0.9300 ?
C18 H18A . 0.9600 ?
C18 H18B . 0.9600 ?
C18 H18C . 0.9600 ?
O1W H1W1 . 0.9693 ?
O1W H2W1 . 1.0669 ?

loop_
_geom_hbond_atom_site_label_D
_geom_hbond_atom_site_label_H
_geom_hbond_atom_site_label_A
_geom_hbond_site_symmetry_A
_geom_hbond_distance_DH
_geom_hbond_distance_HA
_geom_hbond_distance_DA
_geom_hbond_angle_DHA
_geom_hbond_publ_flag
O1W H1W1 O2 1_655 0.97 1.91 2.821(3) 156 y
O1W H2W1 O1 4_666 1.07 1.88 2.933(3) 170 y
C1 H1A O3 4_566 0.93 2.26 3.151(3) 160 y
C3 H3A O2 4_666 0.93 2.41 3.335(4) 178 y
C4 H4A O1W 1_555 0.93 2.50 3.338(3) 149 y
C18 H18B O3 1_555 0.96 2.45 3.371(3) 162 y
C10 H10A Cg1 1_655 0.93 2.95 3.741(2) 144 y

loop_
_geom_torsion_atom_site_label_1
_geom_torsion_atom_site_label_2
_geom_torsion_atom_site_label_3
_geom_torsion_atom_site_label_4
_geom_torsion_site_symmetry_1
_geom_torsion_site_symmetry_2
_geom_torsion_site_symmetry_3
_geom_torsion_site_symmetry_4
_geom_torsion
_geom_torsion_publ_flag
C5 N1 C1 C2 . . . . -0.3(3) ?
C18 N1 C1 C2 . . . . 180.0(2) ?
N1 C1 C2 C3 . . . . 0.4(4) ?
C1 C2 C3 C4 . . . . -0.4(4) ?
C2 C3 C4 C5 . . . . 0.3(3) ?
C1 N1 C5 C4 . . . . 0.2(3) ?
C18 N1 C5 C4 . . . . 179.92(18) ?
C1 N1 C5 C6 . . . . -177.75(18) ?
C18 N1 C5 C6 . . . . 2.0(3) ?
C3 C4 C5 N1 . . . . -0.2(3) ?
C3 C4 C5 C6 . . . . 177.6(2) ?
N1 C5 C6 C7 . . . . 178.44(17) ?
C4 C5 C6 C7 . . . . 0.7(3) ?
C5 C6 C7 C8 . . . . -179.19(17) ?
C6 C7 C8 C13 . . . . -0.1(3) ?
C6 C7 C8 C9 . . . . 179.54(19) ?
C13 C8 C9 C10 . . . . -2.6(3) ?
C7 C8 C9 C10 . . . . 177.8(2) ?
C8 C9 C10 C11 . . . . 0.2(4) ?
C16A N2 C11 C10 . . . . 13.7(4) ?
C14 N2 C11 C10 . . . . 179.0(3) ?
C16B N2 C11 C10 . . . . -34.1(6) ?
C16A N2 C11 C12 . . . . -164.7(3) ?
C14 N2 C11 C12 . . . . 0.6(4) ?
C16B N2 C11 C12 . . . . 147.5(5) ?
C9 C10 C11 N2 . . . . -176.0(2) ?
C9 C10 C11 C12 . . . . 2.5(4) ?
N2 C11 C12 C13 . . . . 175.6(2) ?
C10 C11 C12 C13 . . . . -2.9(4) ?
C11 C12 C13 C8 . . . . 0.6(4) ?
C9 C8 C13 C12 . . . . 2.1(3) ?
C7 C8 C13 C12 . . . . -178.2(2) ?
C11 N2 C14 C15 . . . . 83.8(4) ?
C16A N2 C14 C15 . . . . -109.7(3) ?
C16B N2 C14 C15 . . . . -63.0(6) ?
C11 N2 C16A C17A . . . . -95.3(4) ?
C14 N2 C16A C17A . . . . 98.4(4) ?
C16B N2 C16A C17A . . . . -3.2(7) ?
C11 N2 C16B C17B . . . . 106.1(7) ?
C16A N2 C16B C17B . . . . -6.1(5) ?
C14 N2 C16B C17B . . . . -104.8(7) ?
C24 C19 C20 C21 . . . . -0.3(4) ?
C19 C20 C21 C22 . . . . 0.1(4) ?
C20 C21 C22 C23 . . . . 0.1(4) ?
C21 C22 C23 C24 . . . . -0.1(4) ?
C22 C23 C24 C19 . . . . 0.0(3) ?
C22 C23 C24 S1 . . . . 178.04(19) ?
C20 C19 C24 C23 . . . . 0.3(3) ?
C20 C19 C24 S1 . . . . -177.88(18) ?
O2 S1 C24 C23 . . . . 127.83(19) ?
O3 S1 C24 C23 . . . . -112.59(18) ?
O1 S1 C24 C23 . . . . 6.8(2) ?
O2 S1 C24 C19 . . . . -54.06(19) ?
O3 S1 C24 C19 . . . . 65.52(19) ?
O1 S1 C24 C19 . . . . -175.08(17) ?
